data_1532166
loop_
_publ_author_name
'Schleid, T.'
'Grossholz, H.'

_publ_section_title
;
 Ueber Fluoridsulfide (M F S) der Lanthanide (M = La - Nd, Gd - Lu) im
 A-Typ mit (Pb F Cl)-Struktur
;
_journal_name_full 'Zeitschrift fuer Anorganische und Allgemeine Chemie'
_journal_page_first 2693
_journal_page_last 2699
_journal_volume 627
_journal_year 2001
_chemical_formula_sum 'F Nd S'
_chemical_name_systematic 'Nd F S'
_space_group_IT_number 129
_symmetry_space_group_name_Hall '-P 4a 2a'
_symmetry_space_group_name_H-M 'P 4/n m m :2'
_cell_angle_alpha 90
_cell_angle_beta 90
_cell_angle_gamma 90
_cell_formula_units_Z 2
_cell_length_a 3.9389
_cell_length_b 3.9389
_cell_length_c 6.9158
_cell_volume 107.298
_citation_journal_id_ASTM ZAACAB
_cod_data_source_file Schleid_ZAACAB_2001_56.cif
_cod_data_source_block F1Nd1S1
_cod_original_cell_volume 107.2982
_cod_original_formula_sum 'F1 Nd1 S1'
_cod_database_code 1532166

loop_
_symmetry_equiv_pos_as_xyz
x,y,z
-y+1/2,x,z
-x+1/2,-y+1/2,z
y,-x+1/2,z
x+1/2,-y,-z
y+1/2,x+1/2,-z
-x,y+1/2,-z
-y,-x,-z
-x,-y,-z
y-1/2,-x,-z
x-1/2,y-1/2,-z
-y,x-1/2,-z
-x-1/2,y,z
-y-1/2,-x-1/2,z
x,-y-1/2,z
y,x,z

loop_
_atom_site_label
_atom_site_type_symbol
_atom_site_fract_x
_atom_site_fract_y
_atom_site_fract_z
_atom_site_occupancy
_atom_site_U_iso_or_equiv
S1 S-2 0.25 0.25 0.6486 1 0.0
F1 F-1 0.75 0.25 0 1 0.0
Nd1 Nd+3 0.25 0.25 0.23007 1 0.0
